data_7714354
loop_
_publ_author_name
'Kolos, Andrey'
'Nelyubina, Yulia V.'
'Podyacheva, Evgeniya'
'Perekalin, Dmitry S.'

_publ_section_title
;
 Rhodium complexes with planar-chiral cyclopentadienyl ligands: synthesis
 from tert-butylacetylene and catalytic performance in C-H activation of
 arylhydroxamates
;
_journal_name_full 'Dalton Transactions'
_journal_paper_doi 10.1039/D3DT03279E
_journal_year 2023
_chemical_formula_moiety 'C42 H62 F12 I4 O2 Rh2'
_chemical_formula_sum 'C42 H62 F12 I4 O2 Rh2'
_chemical_formula_weight 1540.33
_space_group_crystal_system triclinic
_space_group_IT_number 2
_space_group_name_Hall '-P 1'
_space_group_name_H-M_alt 'P -1'
_atom_sites_solution_hydrogens geom
_atom_sites_solution_primary dual
_audit_creation_date 2023-08-14
_audit_creation_method
;
Olex2 1.3
(compiled 2020.11.12 svn.r5f609507 for OlexSys, GUI svn.r6408)
;
_audit_update_record
;
2023-08-14 deposited with the CCDC.	2023-10-31 downloaded from the CCDC.
;
_cell_angle_alpha 97.3570(10)
_cell_angle_beta 95.4620(10)
_cell_angle_gamma 92.0970(10)
_cell_formula_units_Z 1
_cell_length_a 8.6707(2)
_cell_length_b 11.7677(2)
_cell_length_c 12.3696(2)
_cell_measurement_reflns_used 9917
_cell_measurement_temperature 120
_cell_measurement_theta_max 30.56
_cell_measurement_theta_min 2.25
_cell_volume 1244.53(4)
_computing_molecular_graphics 'Olex2 1.3 (Dolomanov et al., 2009)'
_computing_publication_material 'Olex2 1.3 (Dolomanov et al., 2009)'
_computing_structure_refinement 'XL  (Sheldrick, 2008)'
_computing_structure_solution 'SHELXT 2014/4 (Sheldrick, 2014)'
_diffrn_ambient_temperature 120
_diffrn_measured_fraction_theta_full 1.000
_diffrn_measured_fraction_theta_max 1.000
_diffrn_measurement_device_type 'Bruker APEXII DUO CCD'
_diffrn_measurement_method '\f and \w scans'
_diffrn_radiation_monochromator graphite
_diffrn_radiation_type MoK\a
_diffrn_radiation_wavelength 0.71073
_diffrn_reflns_av_R_equivalents 0.0229
_diffrn_reflns_av_unetI/netI 0.0132
_diffrn_reflns_Laue_measured_fraction_full 1.000
_diffrn_reflns_Laue_measured_fraction_max 1.000
_diffrn_reflns_limit_h_max 11
_diffrn_reflns_limit_h_min -11
_diffrn_reflns_limit_k_max 16
_diffrn_reflns_limit_k_min -16
_diffrn_reflns_limit_l_max 16
_diffrn_reflns_limit_l_min -14
_diffrn_reflns_number 43948
_diffrn_reflns_point_group_measured_fraction_full 1.000
_diffrn_reflns_point_group_measured_fraction_max 1.000
_diffrn_reflns_theta_full 25.242
_diffrn_reflns_theta_max 29.000
_diffrn_reflns_theta_min 2.251
_diffrn_source_current 1.4
_diffrn_source_power 0.07
_diffrn_source_voltage 50.0
_diffrn_standards_number 0
_exptl_absorpt_coefficient_mu 3.222
_exptl_absorpt_correction_T_max 0.7461
_exptl_absorpt_correction_T_min 0.6360
_exptl_absorpt_correction_type multi-scan
_exptl_absorpt_process_details
;
SADABS-2016/2 (Bruker,2016/2) was used for absorption correction.
wR2(int) was 0.0901 before and 0.0388 after correction.
The Ratio of minimum to maximum transmission is 0.8524.
The \l/2 correction factor is Not present.
;
_exptl_crystal_colour black
_exptl_crystal_colour_primary black
_exptl_crystal_density_diffrn 2.055
_exptl_crystal_description plate
_exptl_crystal_F_000 740
_exptl_crystal_size_max 0.15
_exptl_crystal_size_mid 0.1
_exptl_crystal_size_min 0.01
_refine_diff_density_max 1.552
_refine_diff_density_min -0.550
_refine_diff_density_rms 0.082
_refine_ls_extinction_method none
_refine_ls_goodness_of_fit_ref 1.060
_refine_ls_hydrogen_treatment constr
_refine_ls_matrix_type full
_refine_ls_number_parameters 289
_refine_ls_number_reflns 6614
_refine_ls_number_restraints 0
_refine_ls_restrained_S_all 1.060
_refine_ls_R_factor_all 0.0179
_refine_ls_R_factor_gt 0.0171
_refine_ls_shift/su_max 0.002
_refine_ls_shift/su_mean 0.000
_refine_ls_structure_factor_coef Fsqd
_refine_ls_weighting_details 'w=1/[\s^2^(Fo^2^)+(0.0207P)^2^+1.3989P] where P=(Fo^2^+2Fc^2^)/3'
_refine_ls_weighting_scheme calc
_refine_ls_wR_factor_gt 0.0428
_refine_ls_wR_factor_ref 0.0433
_reflns_Friedel_coverage 0.000
_reflns_number_gt 6388
_reflns_number_total 6614
_reflns_threshold_expression 'I > 2\s(I)'
_cod_data_source_file d3dt03279e2.cif
_cod_data_source_block Cp3tBu-HFIP-RhI2
_cod_database_code 7714354
_shelxl_version_number 2014/6
_shelx_space_group_comment
;
The symmetry employed for this shelxl refinement is uniquely defined
by the following loop, which should always be used as a source of
symmetry information in preference to the above space-group names.
They are only intended as comments.
;
_shelx_estimated_absorpt_t_max 0.968
_shelx_estimated_absorpt_t_min 0.644
_olex2_refinement_description
;
1. Fixed Uiso
 At 1.2 times of:
  All C(H) groups
 At 1.5 times of:
  All C(H,H,H) groups
2.a Ternary CH refined with riding coordinates:
 C6(H6), C7(H7)
2.b Aromatic/amide H refined with riding coordinates:
 C2(H2), C4(H4)
2.c Idealised Me refined as rotating group:
 C11(H11A,H11B,H11C), C12(H12A,H12B,H12C), C13(H13A,H13B,H13C), C15(H15A,H15B,
 H15C), C16(H16A,H16B,H16C), C17(H17A,H17B,H17C), C19(H19A,H19B,H19C), C20(H20A,
 H20B,H20C), C21(H21A,H21B,H21C)
;
_olex2_submission_special_instructions 'No special instructions were received'

loop_
_space_group_symop_operation_xyz
'x, y, z'
'-x, -y, -z'

loop_
_atom_site_label
_atom_site_type_symbol
_atom_site_fract_x
_atom_site_fract_y
_atom_site_fract_z
_atom_site_U_iso_or_equiv
_atom_site_adp_type
_atom_site_occupancy
_atom_site_site_symmetry_order
_atom_site_calc_flag
_atom_site_refinement_flags_posn
_atom_site_refinement_flags_adp
_atom_site_refinement_flags_occupancy
_atom_site_disorder_assembly
_atom_site_disorder_group
I1 I 0.25186(2) 0.53181(2) 0.77606(2) 0.01828(3) Uani 1 1 d . . . . .
I2 I 0.54401(2) 0.36520(2) 0.93891(2) 0.01499(3) Uani 1 1 d . . . . .
Rh1 Rh 0.55064(2) 0.56950(2) 0.85931(2) 0.01129(3) Uani 1 1 d . . . . .
F1 F 0.79869(17) 0.69129(11) 0.51886(11) 0.0310(3) Uani 1 1 d . . . . .
F2 F 0.98292(15) 0.81334(13) 0.50282(12) 0.0326(3) Uani 1 1 d . . . . .
F3 F 0.74655(16) 0.84474(12) 0.44835(10) 0.0311(3) Uani 1 1 d . . . . .
F4 F 1.01983(15) 1.00357(12) 0.64559(14) 0.0364(3) Uani 1 1 d . . . . .
F5 F 0.79056(16) 1.04605(11) 0.58545(12) 0.0309(3) Uani 1 1 d . . . . .
F6 F 0.84684(16) 1.03724(11) 0.75746(11) 0.0296(3) Uani 1 1 d . . . . .
O1 O 0.65913(15) 0.84890(11) 0.65453(11) 0.0166(2) Uani 1 1 d . . . . .
C1 C 0.65016(19) 0.71593(14) 0.78575(14) 0.0126(3) Uani 1 1 d . . . . .
C2 C 0.6100(2) 0.61757(14) 0.70492(13) 0.0130(3) Uani 1 1 d . . . . .
H2 H 0.5346 0.6155 0.6436 0.016 Uiso 1 1 calc R U . . .
C3 C 0.6998(2) 0.52347(15) 0.73011(14) 0.0135(3) Uani 1 1 d . . . . .
C4 C 0.7941(2) 0.56392(15) 0.83129(14) 0.0145(3) Uani 1 1 d . . . . .
H4 H 0.8638 0.5188 0.8694 0.017 Uiso 1 1 calc R U . . .
C5 C 0.76771(19) 0.68117(15) 0.86593(14) 0.0134(3) Uani 1 1 d . . . . .
C6 C 0.6179(2) 0.83840(15) 0.76466(14) 0.0143(3) Uani 1 1 d . . . . .
H6 H 0.6900 0.8917 0.8175 0.017 Uiso 1 1 calc R U . . .
C7 C 0.8170(2) 0.86118(16) 0.64064(15) 0.0175(3) Uani 1 1 d . . . . .
H7 H 0.8785 0.8213 0.6956 0.021 Uiso 1 1 calc R U . . .
C8 C 0.8363(2) 0.80293(18) 0.52547(17) 0.0227(4) Uani 1 1 d . . . . .
C9 C 0.8695(2) 0.98848(17) 0.65635(18) 0.0229(4) Uani 1 1 d . . . . .
C10 C 0.4533(2) 0.88520(15) 0.76675(15) 0.0165(3) Uani 1 1 d . . . . .
C11 C 0.4681(2) 1.01408(17) 0.75638(18) 0.0242(4) Uani 1 1 d . . . . .
H11A H 0.5386 1.0532 0.8175 0.036 Uiso 1 1 calc R U . . .
H11B H 0.3657 1.0466 0.7581 0.036 Uiso 1 1 calc R U . . .
H11C H 0.5092 1.0244 0.6870 0.036 Uiso 1 1 calc R U . . .
C12 C 0.3924(2) 0.87103(16) 0.87628(16) 0.0194(3) Uani 1 1 d . . . . .
H12A H 0.3753 0.7892 0.8816 0.029 Uiso 1 1 calc R U . . .
H12B H 0.2943 0.9093 0.8813 0.029 Uiso 1 1 calc R U . . .
H12C H 0.4684 0.9055 0.9363 0.029 Uiso 1 1 calc R U . . .
C13 C 0.3413(2) 0.82524(18) 0.67228(16) 0.0215(4) Uani 1 1 d . . . . .
H13A H 0.3806 0.8364 0.6025 0.032 Uiso 1 1 calc R U . . .
H13B H 0.2392 0.8578 0.6756 0.032 Uiso 1 1 calc R U . . .
H13C H 0.3322 0.7430 0.6781 0.032 Uiso 1 1 calc R U . . .
C14 C 0.7119(2) 0.41148(15) 0.65594(14) 0.0162(3) Uani 1 1 d . . . . .
C15 C 0.7907(3) 0.44102(17) 0.55609(16) 0.0223(4) Uani 1 1 d . . . . .
H15A H 0.7233 0.4883 0.5142 0.034 Uiso 1 1 calc R U . . .
H15B H 0.8094 0.3701 0.5094 0.034 Uiso 1 1 calc R U . . .
H15C H 0.8898 0.4835 0.5810 0.034 Uiso 1 1 calc R U . . .
C16 C 0.5521(2) 0.35448(17) 0.61702(16) 0.0220(4) Uani 1 1 d . . . . .
H16A H 0.5031 0.3325 0.6800 0.033 Uiso 1 1 calc R U . . .
H16B H 0.5629 0.2859 0.5648 0.033 Uiso 1 1 calc R U . . .
H16C H 0.4876 0.4083 0.5813 0.033 Uiso 1 1 calc R U . . .
C17 C 0.8140(2) 0.32945(16) 0.71289(16) 0.0203(4) Uani 1 1 d . . . . .
H17A H 0.9186 0.3651 0.7325 0.030 Uiso 1 1 calc R U . . .
H17B H 0.8195 0.2580 0.6633 0.030 Uiso 1 1 calc R U . . .
H17C H 0.7696 0.3126 0.7794 0.030 Uiso 1 1 calc R U . . .
C18 C 0.8667(2) 0.75303(15) 0.96096(14) 0.0157(3) Uani 1 1 d . . . . .
C19 C 0.9391(3) 0.67447(18) 1.03910(17) 0.0249(4) Uani 1 1 d . . . . .
H19A H 1.0104 0.6245 1.0011 0.037 Uiso 1 1 calc R U . . .
H19B H 0.8571 0.6274 1.0636 0.037 Uiso 1 1 calc R U . . .
H19C H 0.9962 0.7212 1.1027 0.037 Uiso 1 1 calc R U . . .
C20 C 1.0005(2) 0.81279(17) 0.91275(16) 0.0209(4) Uani 1 1 d . . . . .
H20A H 1.0499 0.7563 0.8637 0.031 Uiso 1 1 calc R U . . .
H20B H 1.0772 0.8473 0.9724 0.031 Uiso 1 1 calc R U . . .
H20C H 0.9596 0.8728 0.8716 0.031 Uiso 1 1 calc R U . . .
C21 C 0.7814(2) 0.84544(17) 1.02741(16) 0.0224(4) Uani 1 1 d . . . . .
H21A H 0.8529 0.8849 1.0878 0.034 Uiso 1 1 calc R U . . .
H21B H 0.6938 0.8095 1.0570 0.034 Uiso 1 1 calc R U . . .
H21C H 0.7431 0.9010 0.9798 0.034 Uiso 1 1 calc R U . . .

loop_
_atom_site_aniso_label
_atom_site_aniso_U_11
_atom_site_aniso_U_22
_atom_site_aniso_U_33
_atom_site_aniso_U_23
_atom_site_aniso_U_13
_atom_site_aniso_U_12
I1 0.01521(6) 0.02146(6) 0.01868(6) 0.00506(4) 0.00208(4) -0.00165(4)
I2 0.02187(6) 0.01167(5) 0.01283(5) 0.00291(4) 0.00709(4) 0.00111(4)
Rh1 0.01346(6) 0.01085(6) 0.01027(6) 0.00243(4) 0.00363(4) 0.00008(4)
F1 0.0446(8) 0.0198(6) 0.0307(7) 0.0014(5) 0.0175(6) -0.0007(5)
F2 0.0255(6) 0.0407(8) 0.0353(7) 0.0074(6) 0.0180(5) 0.0019(6)
F3 0.0358(7) 0.0379(7) 0.0215(6) 0.0099(5) 0.0040(5) 0.0031(6)
F4 0.0230(6) 0.0285(7) 0.0599(9) 0.0104(6) 0.0124(6) -0.0063(5)
F5 0.0388(7) 0.0195(6) 0.0377(7) 0.0149(5) 0.0054(6) 0.0026(5)
F6 0.0371(7) 0.0194(6) 0.0318(7) 0.0010(5) 0.0074(5) -0.0060(5)
O1 0.0159(6) 0.0182(6) 0.0176(6) 0.0063(5) 0.0061(5) 0.0013(5)
C1 0.0140(7) 0.0119(7) 0.0131(7) 0.0038(6) 0.0046(6) 0.0000(6)
C2 0.0144(7) 0.0143(7) 0.0114(7) 0.0039(6) 0.0044(6) 0.0002(6)
C3 0.0152(7) 0.0137(7) 0.0126(7) 0.0022(6) 0.0052(6) 0.0008(6)
C4 0.0142(7) 0.0151(8) 0.0151(7) 0.0038(6) 0.0034(6) 0.0014(6)
C5 0.0125(7) 0.0152(8) 0.0135(7) 0.0038(6) 0.0042(6) -0.0006(6)
C6 0.0174(8) 0.0123(7) 0.0143(7) 0.0032(6) 0.0044(6) 0.0009(6)
C7 0.0176(8) 0.0164(8) 0.0206(8) 0.0072(7) 0.0065(6) 0.0011(6)
C8 0.0240(9) 0.0227(9) 0.0243(9) 0.0079(7) 0.0109(7) 0.0007(7)
C9 0.0222(9) 0.0190(9) 0.0295(10) 0.0082(8) 0.0074(8) -0.0014(7)
C10 0.0168(8) 0.0147(8) 0.0194(8) 0.0039(6) 0.0051(6) 0.0039(6)
C11 0.0267(10) 0.0156(8) 0.0329(10) 0.0073(8) 0.0094(8) 0.0064(7)
C12 0.0190(8) 0.0194(8) 0.0210(8) 0.0014(7) 0.0087(7) 0.0028(7)
C13 0.0188(8) 0.0242(9) 0.0215(9) 0.0033(7) 0.0006(7) 0.0054(7)
C14 0.0206(8) 0.0146(8) 0.0140(7) 0.0010(6) 0.0043(6) 0.0028(6)
C15 0.0315(10) 0.0213(9) 0.0161(8) 0.0031(7) 0.0095(7) 0.0052(8)
C16 0.0236(9) 0.0198(9) 0.0202(9) -0.0054(7) 0.0003(7) 0.0015(7)
C17 0.0258(9) 0.0169(8) 0.0192(8) 0.0023(7) 0.0058(7) 0.0062(7)
C18 0.0146(7) 0.0164(8) 0.0163(8) 0.0025(6) 0.0022(6) -0.0013(6)
C19 0.0299(10) 0.0238(9) 0.0199(9) 0.0068(7) -0.0075(8) -0.0031(8)
C20 0.0172(8) 0.0225(9) 0.0227(9) 0.0016(7) 0.0042(7) -0.0051(7)
C21 0.0221(9) 0.0227(9) 0.0206(9) -0.0048(7) 0.0041(7) -0.0024(7)

loop_
_atom_type_symbol
_atom_type_description
_atom_type_scat_dispersion_real
_atom_type_scat_dispersion_imag
_atom_type_scat_source
C C 0.0033 0.0016 'International Tables Vol C Tables 4.2.6.8 and 6.1.1.4'
H H 0.0000 0.0000 'International Tables Vol C Tables 4.2.6.8 and 6.1.1.4'
F F 0.0171 0.0103 'International Tables Vol C Tables 4.2.6.8 and 6.1.1.4'
I I -0.4742 1.8119 'International Tables Vol C Tables 4.2.6.8 and 6.1.1.4'
O O 0.0106 0.0060 'International Tables Vol C Tables 4.2.6.8 and 6.1.1.4'
Rh Rh -1.1178 0.9187 'International Tables Vol C Tables 4.2.6.8 and 6.1.1.4'

loop_
_geom_angle_atom_site_label_1
_geom_angle_atom_site_label_2
_geom_angle_atom_site_label_3
_geom_angle
_geom_angle_site_symmetry_1
_geom_angle_site_symmetry_3
_geom_angle_publ_flag
Rh1 I2 Rh1 100.503(5) . 2_667 ?
I1 Rh1 I2 89.589(5) . 2_667 ?
I1 Rh1 I2 90.405(5) . . ?
I2 Rh1 I2 79.497(5) . 2_667 ?
C1 Rh1 I1 107.91(4) . . ?
C1 Rh1 I2 157.41(4) . . ?
C1 Rh1 I2 112.86(4) . 2_667 ?
C1 Rh1 C5 38.06(6) . . ?
C2 Rh1 I1 90.09(5) . . ?
C2 Rh1 I2 148.28(5) . 2_667 ?
C2 Rh1 I2 132.22(5) . . ?
C2 Rh1 C1 38.17(6) . . ?
C2 Rh1 C3 38.38(6) . . ?
C2 Rh1 C4 63.75(6) . . ?
C2 Rh1 C5 63.76(6) . . ?
C3 Rh1 I1 109.15(5) . . ?
C3 Rh1 I2 97.65(5) . . ?
C3 Rh1 I2 161.13(5) . 2_667 ?
C3 Rh1 C1 64.34(6) . . ?
C3 Rh1 C5 64.33(6) . . ?
C4 Rh1 I1 147.91(5) . . ?
C4 Rh1 I2 122.48(5) . 2_667 ?
C4 Rh1 I2 94.06(5) . . ?
C4 Rh1 C1 63.40(6) . . ?
C4 Rh1 C3 38.76(6) . . ?
C4 Rh1 C5 37.59(6) . . ?
C5 Rh1 I1 145.85(4) . . ?
C5 Rh1 I2 123.21(4) . . ?
C5 Rh1 I2 101.43(4) . 2_667 ?
C7 O1 C6 117.52(14) . . ?
C2 C1 Rh1 68.26(9) . . ?
C2 C1 C5 106.91(14) . . ?
C2 C1 C6 122.86(15) . . ?
C5 C1 Rh1 71.42(9) . . ?
C5 C1 C6 126.79(15) . . ?
C6 C1 Rh1 141.61(12) . . ?
Rh1 C2 H2 121.7 . . ?
C1 C2 Rh1 73.57(9) . . ?
C1 C2 H2 124.9 . . ?
C3 C2 Rh1 71.42(9) . . ?
C3 C2 C1 110.13(15) . . ?
C3 C2 H2 124.9 . . ?
C2 C3 Rh1 70.20(9) . . ?
C2 C3 C4 105.80(15) . . ?
C2 C3 C14 126.32(15) . . ?
C4 C3 Rh1 70.45(9) . . ?
C4 C3 C14 127.21(15) . . ?
C14 C3 Rh1 131.09(12) . . ?
Rh1 C4 H4 122.0 . . ?
C3 C4 Rh1 70.79(10) . . ?
C3 C4 H4 124.8 . . ?
C5 C4 Rh1 73.92(10) . . ?
C5 C4 C3 110.35(15) . . ?
C5 C4 H4 124.8 . . ?
C1 C5 Rh1 70.52(9) . . ?
C1 C5 C18 130.05(15) . . ?
C4 C5 Rh1 68.50(10) . . ?
C4 C5 C1 106.77(15) . . ?
C4 C5 C18 122.66(15) . . ?
C18 C5 Rh1 132.11(11) . . ?
O1 C6 C1 106.78(13) . . ?
O1 C6 H6 107.7 . . ?
O1 C6 C10 104.55(13) . . ?
C1 C6 H6 107.7 . . ?
C1 C6 C10 121.74(14) . . ?
C10 C6 H6 107.7 . . ?
O1 C7 H7 109.4 . . ?
O1 C7 C8 106.53(15) . . ?
O1 C7 C9 110.21(15) . . ?
C8 C7 H7 109.4 . . ?
C8 C7 C9 111.98(15) . . ?
C9 C7 H7 109.4 . . ?
F1 C8 C7 109.30(15) . . ?
F2 C8 F1 107.53(17) . . ?
F2 C8 C7 111.15(17) . . ?
F3 C8 F1 107.67(18) . . ?
F3 C8 F2 108.24(16) . . ?
F3 C8 C7 112.75(16) . . ?
F4 C9 F6 107.04(18) . . ?
F4 C9 C7 111.98(17) . . ?
F5 C9 F4 108.17(16) . . ?
F5 C9 F6 107.36(17) . . ?
F5 C9 C7 111.91(17) . . ?
F6 C9 C7 110.16(15) . . ?
C11 C10 C6 107.37(15) . . ?
C12 C10 C6 109.50(15) . . ?
C12 C10 C11 108.68(15) . . ?
C13 C10 C6 111.80(15) . . ?
C13 C10 C11 109.10(16) . . ?
C13 C10 C12 110.29(16) . . ?
C10 C11 H11A 109.5 . . ?
C10 C11 H11B 109.5 . . ?
C10 C11 H11C 109.5 . . ?
H11A C11 H11B 109.5 . . ?
H11A C11 H11C 109.5 . . ?
H11B C11 H11C 109.5 . . ?
C10 C12 H12A 109.5 . . ?
C10 C12 H12B 109.5 . . ?
C10 C12 H12C 109.5 . . ?
H12A C12 H12B 109.5 . . ?
H12A C12 H12C 109.5 . . ?
H12B C12 H12C 109.5 . . ?
C10 C13 H13A 109.5 . . ?
C10 C13 H13B 109.5 . . ?
C10 C13 H13C 109.5 . . ?
H13A C13 H13B 109.5 . . ?
H13A C13 H13C 109.5 . . ?
H13B C13 H13C 109.5 . . ?
C3 C14 C15 106.97(15) . . ?
C3 C14 C16 111.29(15) . . ?
C3 C14 C17 111.25(15) . . ?
C16 C14 C15 109.11(16) . . ?
C16 C14 C17 110.41(16) . . ?
C17 C14 C15 107.66(15) . . ?
C14 C15 H15A 109.5 . . ?
C14 C15 H15B 109.5 . . ?
C14 C15 H15C 109.5 . . ?
H15A C15 H15B 109.5 . . ?
H15A C15 H15C 109.5 . . ?
H15B C15 H15C 109.5 . . ?
C14 C16 H16A 109.5 . . ?
C14 C16 H16B 109.5 . . ?
C14 C16 H16C 109.5 . . ?
H16A C16 H16B 109.5 . . ?
H16A C16 H16C 109.5 . . ?
H16B C16 H16C 109.5 . . ?
C14 C17 H17A 109.5 . . ?
C14 C17 H17B 109.5 . . ?
C14 C17 H17C 109.5 . . ?
H17A C17 H17B 109.5 . . ?
H17A C17 H17C 109.5 . . ?
H17B C17 H17C 109.5 . . ?
C5 C18 C19 109.72(15) . . ?
C5 C18 C20 107.53(14) . . ?
C5 C18 C21 115.37(15) . . ?
C19 C18 C20 107.36(16) . . ?
C19 C18 C21 108.49(16) . . ?
C21 C18 C20 108.09(15) . . ?
C18 C19 H19A 109.5 . . ?
C18 C19 H19B 109.5 . . ?
C18 C19 H19C 109.5 . . ?
H19A C19 H19B 109.5 . . ?
H19A C19 H19C 109.5 . . ?
H19B C19 H19C 109.5 . . ?
C18 C20 H20A 109.5 . . ?
C18 C20 H20B 109.5 . . ?
C18 C20 H20C 109.5 . . ?
H20A C20 H20B 109.5 . . ?
H20A C20 H20C 109.5 . . ?
H20B C20 H20C 109.5 . . ?
C18 C21 H21A 109.5 . . ?
C18 C21 H21B 109.5 . . ?
C18 C21 H21C 109.5 . . ?
H21A C21 H21B 109.5 . . ?
H21A C21 H21C 109.5 . . ?
H21B C21 H21C 109.5 . . ?

loop_
_geom_bond_atom_site_label_1
_geom_bond_atom_site_label_2
_geom_bond_distance
_geom_bond_site_symmetry_2
_geom_bond_publ_flag
I1 Rh1 2.69437(18) . ?
I2 Rh1 2.72727(17) 2_667 ?
I2 Rh1 2.71285(17) . ?
Rh1 I2 2.72728(16) 2_667 ?
Rh1 C1 2.2325(16) . ?
Rh1 C2 2.1621(16) . ?
Rh1 C3 2.1780(16) . ?
Rh1 C4 2.1734(17) . ?
Rh1 C5 2.2446(17) . ?
F1 C8 1.332(2) . ?
F2 C8 1.332(2) . ?
F3 C8 1.328(2) . ?
F4 C9 1.330(2) . ?
F5 C9 1.330(2) . ?
F6 C9 1.343(2) . ?
O1 C6 1.460(2) . ?
O1 C7 1.400(2) . ?
C1 C2 1.438(2) . ?
C1 C5 1.460(2) . ?
C1 C6 1.528(2) . ?
C2 H2 0.9500 . ?
C2 C3 1.427(2) . ?
C3 C4 1.444(2) . ?
C3 C14 1.519(2) . ?
C4 H4 0.9500 . ?
C4 C5 1.425(2) . ?
C5 C18 1.528(2) . ?
C6 H6 1.0000 . ?
C6 C10 1.550(2) . ?
C7 H7 1.0000 . ?
C7 C8 1.527(3) . ?
C7 C9 1.532(3) . ?
C10 C11 1.540(3) . ?
C10 C12 1.527(2) . ?
C10 C13 1.526(3) . ?
C11 H11A 0.9800 . ?
C11 H11B 0.9800 . ?
C11 H11C 0.9800 . ?
C12 H12A 0.9800 . ?
C12 H12B 0.9800 . ?
C12 H12C 0.9800 . ?
C13 H13A 0.9800 . ?
C13 H13B 0.9800 . ?
C13 H13C 0.9800 . ?
C14 C15 1.539(2) . ?
C14 C16 1.524(3) . ?
C14 C17 1.527(3) . ?
C15 H15A 0.9800 . ?
C15 H15B 0.9800 . ?
C15 H15C 0.9800 . ?
C16 H16A 0.9800 . ?
C16 H16B 0.9800 . ?
C16 H16C 0.9800 . ?
C17 H17A 0.9800 . ?
C17 H17B 0.9800 . ?
C17 H17C 0.9800 . ?
C18 C19 1.529(3) . ?
C18 C20 1.541(2) . ?
C18 C21 1.533(3) . ?
C19 H19A 0.9800 . ?
C19 H19B 0.9800 . ?
C19 H19C 0.9800 . ?
C20 H20A 0.9800 . ?
C20 H20B 0.9800 . ?
C20 H20C 0.9800 . ?
C21 H21A 0.9800 . ?
C21 H21B 0.9800 . ?
C21 H21C 0.9800 . ?

loop_
_geom_torsion_atom_site_label_1
_geom_torsion_atom_site_label_2
_geom_torsion_atom_site_label_3
_geom_torsion_atom_site_label_4
_geom_torsion
_geom_torsion_site_symmetry_1
_geom_torsion_site_symmetry_2
_geom_torsion_site_symmetry_3
_geom_torsion_site_symmetry_4
_geom_torsion_publ_flag
Rh1 C1 C2 C3 -62.48(11) . . . . ?
Rh1 C1 C5 C4 59.16(11) . . . . ?
Rh1 C1 C5 C18 -129.18(18) . . . . ?
Rh1 C1 C6 O1 -138.66(16) . . . . ?
Rh1 C1 C6 C10 -19.0(3) . . . . ?
Rh1 C2 C3 C4 -61.87(11) . . . . ?
Rh1 C2 C3 C14 127.05(17) . . . . ?
Rh1 C3 C4 C5 -63.77(12) . . . . ?
Rh1 C3 C14 C15 159.72(14) . . . . ?
Rh1 C3 C14 C16 40.6(2) . . . . ?
Rh1 C3 C14 C17 -82.96(19) . . . . ?
Rh1 C4 C5 C1 -60.46(11) . . . . ?
Rh1 C4 C5 C18 127.12(15) . . . . ?
Rh1 C5 C18 C19 64.6(2) . . . . ?
Rh1 C5 C18 C20 -178.93(13) . . . . ?
Rh1 C5 C18 C21 -58.3(2) . . . . ?
O1 C6 C10 C11 -66.03(17) . . . . ?
O1 C6 C10 C12 176.14(14) . . . . ?
O1 C6 C10 C13 53.60(18) . . . . ?
O1 C7 C8 F1 -63.5(2) . . . . ?
O1 C7 C8 F2 177.93(15) . . . . ?
O1 C7 C8 F3 56.2(2) . . . . ?
O1 C7 C9 F4 178.94(16) . . . . ?
O1 C7 C9 F5 -59.4(2) . . . . ?
O1 C7 C9 F6 59.9(2) . . . . ?
C1 C2 C3 Rh1 63.83(11) . . . . ?
C1 C2 C3 C4 1.96(19) . . . . ?
C1 C2 C3 C14 -169.13(16) . . . . ?
C1 C5 C18 C19 164.54(17) . . . . ?
C1 C5 C18 C20 -79.0(2) . . . . ?
C1 C5 C18 C21 41.7(2) . . . . ?
C1 C6 C10 C11 173.21(16) . . . . ?
C1 C6 C10 C12 55.4(2) . . . . ?
C1 C6 C10 C13 -67.2(2) . . . . ?
C2 C1 C5 Rh1 -59.29(11) . . . . ?
C2 C1 C5 C4 -0.14(18) . . . . ?
C2 C1 C5 C18 171.53(16) . . . . ?
C2 C1 C6 O1 -42.6(2) . . . . ?
C2 C1 C6 C10 77.1(2) . . . . ?
C2 C3 C4 Rh1 61.71(11) . . . . ?
C2 C3 C4 C5 -2.06(19) . . . . ?
C2 C3 C14 C15 64.9(2) . . . . ?
C2 C3 C14 C16 -54.2(2) . . . . ?
C2 C3 C14 C17 -177.74(16) . . . . ?
C3 C4 C5 Rh1 61.83(12) . . . . ?
C3 C4 C5 C1 1.37(19) . . . . ?
C3 C4 C5 C18 -171.05(15) . . . . ?
C4 C3 C14 C15 -104.3(2) . . . . ?
C4 C3 C14 C16 136.63(18) . . . . ?
C4 C3 C14 C17 13.0(2) . . . . ?
C4 C5 C18 C19 -25.0(2) . . . . ?
C4 C5 C18 C20 91.51(19) . . . . ?
C4 C5 C18 C21 -147.82(17) . . . . ?
C5 C1 C2 Rh1 61.33(11) . . . . ?
C5 C1 C2 C3 -1.16(18) . . . . ?
C5 C1 C6 O1 113.69(17) . . . . ?
C5 C1 C6 C10 -126.63(18) . . . . ?
C6 O1 C7 C8 147.83(15) . . . . ?
C6 O1 C7 C9 -90.47(18) . . . . ?
C6 C1 C2 Rh1 -138.34(15) . . . . ?
C6 C1 C2 C3 159.18(15) . . . . ?
C6 C1 C5 Rh1 141.37(17) . . . . ?
C6 C1 C5 C4 -159.47(16) . . . . ?
C6 C1 C5 C18 12.2(3) . . . . ?
C7 O1 C6 C1 -76.64(18) . . . . ?
C7 O1 C6 C10 153.12(14) . . . . ?
C8 C7 C9 F4 -62.7(2) . . . . ?
C8 C7 C9 F5 59.0(2) . . . . ?
C8 C7 C9 F6 178.34(16) . . . . ?
C9 C7 C8 F1 175.90(16) . . . . ?
C9 C7 C8 F2 57.4(2) . . . . ?
C9 C7 C8 F3 -64.4(2) . . . . ?
C14 C3 C4 Rh1 -127.31(17) . . . . ?
C14 C3 C4 C5 168.92(16) . . . . ?
